data_7240252
loop_
_publ_author_name
'Palanimuthu, Arunan'
'Chen, Chinpiao'
'Lee, Gene-Hsian'

_publ_section_title
;
 Synthesis of highly substituted tetrahydroquinolines using ethyl
 cyanoacetate via aza-Michael--Michael addition
;
_journal_issue 23
_journal_name_full 'RSC Advances'
_journal_page_first 13591
_journal_page_last 13600
_journal_paper_doi 10.1039/D0RA01264E
_journal_volume 10
_journal_year 2020
_chemical_formula_sum 'C25 H27 N3 O6'
_chemical_formula_weight 465.49
_space_group_crystal_system triclinic
_space_group_IT_number 2
_space_group_name_Hall '-P 1'
_space_group_name_H-M_alt 'P -1'
_atom_sites_solution_hydrogens mixed
_audit_creation_method SHELXL-2014/7
_audit_update_record
;
2018-04-03 deposited with the CCDC.	2020-03-27 downloaded from the CCDC.
;
_cell_angle_alpha 89.5889(12)
_cell_angle_beta 87.0347(11)
_cell_angle_gamma 88.2917(12)
_cell_formula_units_Z 4
_cell_length_a 9.4969(2)
_cell_length_b 12.7230(3)
_cell_length_c 20.1047(5)
_cell_measurement_reflns_used 9964
_cell_measurement_temperature 200(2)
_cell_measurement_theta_max 70.11
_cell_measurement_theta_min 4.10
_cell_volume 2424.86(10)
_computing_cell_refinement 'Bruker SAINT'
_computing_data_collection 'Bruker APEX3'
_computing_data_reduction 'Bruker SAINT'
_computing_molecular_graphics 'Bruker SHELXTL'
_computing_publication_material 'Bruker SHELXTL'
_computing_structure_refinement 'SHELXL-2014/7 (Sheldrick, 2014)'
_computing_structure_solution 'SHELXS-97 (Sheldrick 2008)'
_diffrn_ambient_temperature 200(2)
_diffrn_measured_fraction_theta_full 0.994
_diffrn_measured_fraction_theta_max 0.993
_diffrn_measurement_device_type 'Bruker D8 VENTURE'
_diffrn_measurement_method '\f and \w scans'
_diffrn_radiation_type CuK\a
_diffrn_radiation_wavelength 1.54178
_diffrn_reflns_av_R_equivalents 0.0158
_diffrn_reflns_av_unetI/netI 0.0254
_diffrn_reflns_Laue_measured_fraction_full 0.994
_diffrn_reflns_Laue_measured_fraction_max 0.993
_diffrn_reflns_limit_h_max 11
_diffrn_reflns_limit_h_min -11
_diffrn_reflns_limit_k_max 13
_diffrn_reflns_limit_k_min -15
_diffrn_reflns_limit_l_max 24
_diffrn_reflns_limit_l_min -24
_diffrn_reflns_number 15799
_diffrn_reflns_point_group_measured_fraction_full 0.994
_diffrn_reflns_point_group_measured_fraction_max 0.993
_diffrn_reflns_theta_full 67.679
_diffrn_reflns_theta_max 69.998
_diffrn_reflns_theta_min 3.475
_exptl_absorpt_coefficient_mu 0.760
_exptl_absorpt_correction_T_max 0.7533
_exptl_absorpt_correction_T_min 0.6439
_exptl_absorpt_correction_type multi-scan
_exptl_absorpt_process_details 'SADABS (Bruker, 2016)'
_exptl_crystal_colour yellow
_exptl_crystal_density_diffrn 1.275
_exptl_crystal_description block
_exptl_crystal_F_000 984
_exptl_crystal_size_max 0.131
_exptl_crystal_size_mid 0.100
_exptl_crystal_size_min 0.086
_refine_diff_density_max 0.474
_refine_diff_density_min -0.507
_refine_diff_density_rms 0.037
_refine_ls_extinction_method none
_refine_ls_goodness_of_fit_ref 1.029
_refine_ls_hydrogen_treatment mixed
_refine_ls_matrix_type full
_refine_ls_number_parameters 644
_refine_ls_number_reflns 9164
_refine_ls_number_restraints 6
_refine_ls_restrained_S_all 1.037
_refine_ls_R_factor_all 0.0559
_refine_ls_R_factor_gt 0.0468
_refine_ls_shift/su_max 0.001
_refine_ls_shift/su_mean 0.000
_refine_ls_structure_factor_coef Fsqd
_refine_ls_weighting_details 'w=1/[\s^2^(Fo^2^)+(0.0517P)^2^+1.0398P] where P=(Fo^2^+2Fc^2^)/3'
_refine_ls_weighting_scheme calc
_refine_ls_wR_factor_gt 0.1169
_refine_ls_wR_factor_ref 0.1267
_reflns_Friedel_coverage 0.000
_reflns_number_gt 7652
_reflns_number_total 9164
_reflns_threshold_expression 'I > 2\s(I)'
_cod_data_source_file d0ra01264e3.cif
_cod_data_source_block ic18555
_cod_depositor_comments 'Adding full bibliography for 7240251--7240252.cif.'
_cod_database_code 7240252
_shelx_shelxl_version_number 2014/7
_shelx_space_group_comment
; 
The symmetry employed for this shelxl refinement is uniquely defined 
by the following loop, which should always be used as a source of 
symmetry information in preference to the above space-group names. 
They are only intended as comments. 
;
_shelx_estimated_absorpt_t_min 0.907
_shelx_estimated_absorpt_t_max 0.938

loop_
_space_group_symop_operation_xyz
'x, y, z'
'-x, -y, -z'

loop_
_atom_site_label
_atom_site_type_symbol
_atom_site_fract_x
_atom_site_fract_y
_atom_site_fract_z
_atom_site_U_iso_or_equiv
_atom_site_adp_type
_atom_site_occupancy
_atom_site_site_symmetry_order
_atom_site_calc_flag
_atom_site_refinement_flags_posn
_atom_site_refinement_flags_adp
_atom_site_refinement_flags_occupancy
_atom_site_disorder_assembly
_atom_site_disorder_group
O1 O 0.85473(15) 0.25938(15) 0.10163(7) 0.0686(4) Uani 1 1 d . . . . .
O2 O 0.63543(13) 0.22358(11) 0.14101(6) 0.0507(3) Uani 1 1 d . . . . .
O3 O 0.86971(13) 0.08200(11) 0.21797(7) 0.0511(3) Uani 1 1 d . . . . .
O4 O 1.09609(15) 0.09344(14) 0.18189(9) 0.0759(5) Uani 1 1 d D . . . .
O5 O 1.06040(16) -0.23806(11) 0.47644(7) 0.0567(3) Uani 1 1 d . U . . .
O6 O 1.25890(16) -0.16525(12) 0.48944(8) 0.0629(4) Uani 1 1 d . . . . .
N1 N 0.9689(2) 0.29379(13) 0.37060(8) 0.0588(5) Uani 1 1 d . . . . .
H1 H 0.959(2) 0.2855(19) 0.4127(13) 0.064(7) Uiso 1 1 d . . . . .
N2 N 1.27470(17) 0.25907(14) 0.26390(10) 0.0596(4) Uani 1 1 d . . . . .
N3 N 1.14106(16) -0.16500(12) 0.46761(7) 0.0439(3) Uani 1 1 d . U . . .
C1 C 0.96326(19) 0.39448(14) 0.34493(9) 0.0446(4) Uani 1 1 d . . . . .
C2 C 0.9782(2) 0.48019(16) 0.38696(11) 0.0552(5) Uani 1 1 d . . . . .
H2 H 0.9840 0.4688 0.4335 0.066 Uiso 1 1 calc R U . . .
C3 C 0.9847(2) 0.58031(16) 0.36183(13) 0.0619(6) Uani 1 1 d . . . . .
H3 H 0.9956 0.6376 0.3910 0.074 Uiso 1 1 calc R U . . .
C4 C 0.9756(2) 0.59873(16) 0.29440(13) 0.0604(5) Uani 1 1 d . . . . .
H4A H 0.9815 0.6681 0.2769 0.073 Uiso 1 1 calc R U . . .
C5 C 0.95778(19) 0.51454(15) 0.25271(10) 0.0506(4) Uani 1 1 d . . . . .
H5A H 0.9499 0.5271 0.2064 0.061 Uiso 1 1 calc R U . . .
C6 C 0.95113(17) 0.41224(14) 0.27678(9) 0.0408(4) Uani 1 1 d . . . . .
C7 C 0.93451(17) 0.32189(14) 0.22965(8) 0.0396(4) Uani 1 1 d . . . . .
H7 H 0.9887 0.3390 0.1872 0.048 Uiso 1 1 calc R U . . .
C8 C 1.00589(16) 0.22056(13) 0.25930(8) 0.0378(3) Uani 1 1 d . . . . .
C9 C 0.94152(18) 0.20220(13) 0.33158(8) 0.0402(4) Uani 1 1 d . . . . .
H9 H 0.8371 0.1963 0.3294 0.048 Uiso 1 1 calc R U . . .
C10 C 0.77974(17) 0.30960(15) 0.21265(8) 0.0433(4) Uani 1 1 d . . . . .
H10A H 0.7323 0.2655 0.2473 0.052 Uiso 1 1 calc R U . . .
H10B H 0.7316 0.3797 0.2135 0.052 Uiso 1 1 calc R U . . .
C11 C 0.76369(18) 0.26058(16) 0.14553(8) 0.0459(4) Uani 1 1 d . . . . .
C12 C 0.5910(2) 0.17635(19) 0.07866(10) 0.0592(5) Uani 1 1 d . . . . .
C13 C 0.4411(3) 0.1467(3) 0.09711(13) 0.0885(9) Uani 1 1 d . . . . .
H13A H 0.4407 0.0953 0.1336 0.133 Uiso 1 1 calc R U . . .
H13B H 0.3994 0.1161 0.0584 0.133 Uiso 1 1 calc R U . . .
H13C H 0.3858 0.2097 0.1113 0.133 Uiso 1 1 calc R U . . .
C14 C 0.5924(3) 0.2588(2) 0.02428(11) 0.0800(8) Uani 1 1 d . . . . .
H14A H 0.5362 0.3207 0.0395 0.120 Uiso 1 1 calc R U . . .
H14B H 0.5523 0.2302 -0.0155 0.120 Uiso 1 1 calc R U . . .
H14C H 0.6898 0.2790 0.0135 0.120 Uiso 1 1 calc R U . . .
C15 C 0.6839(4) 0.0812(3) 0.06143(17) 0.1063(12) Uani 1 1 d . . . . .
H15A H 0.7787 0.1038 0.0473 0.159 Uiso 1 1 calc R U . . .
H15B H 0.6440 0.0427 0.0252 0.159 Uiso 1 1 calc R U . . .
H15C H 0.6895 0.0353 0.1006 0.159 Uiso 1 1 calc R U . . .
C16 C 0.98173(18) 0.12327(15) 0.21791(8) 0.0430(4) Uani 1 1 d . . . . .
C17 C 1.0906(5) 0.0063(3) 0.1357(2) 0.0632(11) Uani 0.668(6) 1 d D . P A 1
H17A H 1.1531 0.0169 0.0954 0.076 Uiso 0.668(6) 1 calc R U P A 1
H17B H 0.9932 -0.0047 0.1223 0.076 Uiso 0.668(6) 1 calc R U P A 1
C18 C 1.1439(8) -0.0839(4) 0.1785(3) 0.1030(19) Uani 0.668(6) 1 d D . P A 1
H18A H 1.1458 -0.1493 0.1529 0.155 Uiso 0.668(6) 1 calc R U P A 1
H18B H 1.2394 -0.0696 0.1916 0.155 Uiso 0.668(6) 1 calc R U P A 1
H18C H 1.0811 -0.0909 0.2183 0.155 Uiso 0.668(6) 1 calc R U P A 1
C17' C 1.0787(10) -0.0238(6) 0.1648(5) 0.0632(11) Uani 0.332(6) 1 d D . P A 2
H17C H 1.0377 -0.0610 0.2042 0.076 Uiso 0.332(6) 1 calc R U P A 2
H17D H 1.0129 -0.0291 0.1284 0.076 Uiso 0.332(6) 1 calc R U P A 2
C18' C 1.2116(12) -0.0728(8) 0.1446(8) 0.1030(19) Uani 0.332(6) 1 d D . P A 2
H18D H 1.1978 -0.1467 0.1340 0.155 Uiso 0.332(6) 1 calc R U P A 2
H18E H 1.2516 -0.0366 0.1051 0.155 Uiso 0.332(6) 1 calc R U P A 2
H18F H 1.2763 -0.0685 0.1808 0.155 Uiso 0.332(6) 1 calc R U P A 2
C19 C 1.15839(18) 0.24028(14) 0.26165(9) 0.0425(4) Uani 1 1 d . . . . .
C20 C 0.99900(17) 0.10394(13) 0.36498(8) 0.0373(3) Uani 1 1 d . . . . .
C21 C 0.91849(16) 0.01435(14) 0.36820(9) 0.0410(4) Uani 1 1 d . . . . .
H21 H 0.8310 0.0143 0.3474 0.049 Uiso 1 1 calc R U . . .
C22 C 0.96452(17) -0.07462(14) 0.40140(9) 0.0426(4) Uani 1 1 d . . . . .
H22 H 0.9090 -0.1355 0.4043 0.051 Uiso 1 1 calc R U . . .
C23 C 1.09290(16) -0.07285(13) 0.43014(8) 0.0369(3) Uani 1 1 d . . . . .
C24 C 1.17710(18) 0.01314(15) 0.42618(9) 0.0459(4) Uani 1 1 d . . . . .
H24 H 1.2666 0.0114 0.4452 0.055 Uiso 1 1 calc R U . . .
C25 C 1.12870(19) 0.10229(15) 0.39383(9) 0.0471(4) Uani 1 1 d . . . . .
H25 H 1.1847 0.1630 0.3913 0.056 Uiso 1 1 calc R U . . .
O7 O 0.62827(14) 0.78825(13) 0.10670(6) 0.0597(4) Uani 1 1 d . . . . .
O8 O 0.85215(12) 0.73683(11) 0.12618(6) 0.0494(3) Uani 1 1 d . . . . .
O9 O 0.62088(14) 0.59225(11) 0.20951(7) 0.0551(3) Uani 1 1 d . . . . .
O10 O 0.39590(17) 0.64303(15) 0.18745(9) 0.0502(4) Uani 0.777(2) 1 d . . P B 1
O10' O 0.3953(6) 0.5935(5) 0.2220(3) 0.0502(4) Uani 0.223(2) 1 d D . P B 2
O11 O 0.38054(19) 0.26092(11) 0.46262(9) 0.0694(4) Uani 1 1 d . . . . .
O12 O 0.21813(19) 0.36568(14) 0.50219(10) 0.0820(5) Uani 1 1 d . . . . .
N4 N 0.6072(2) 0.78193(13) 0.37971(9) 0.0602(5) Uani 1 1 d . . . . .
H4 H 0.622(3) 0.7653(19) 0.4200(13) 0.067(7) Uiso 1 1 d . . . . .
N5 N 0.24583(16) 0.77851(14) 0.31316(9) 0.0556(4) Uani 1 1 d . . . . .
N6 N 0.32505(18) 0.34851(12) 0.46816(8) 0.0509(4) Uani 1 1 d . . . . .
C26 C 0.58201(17) 0.88623(13) 0.36406(8) 0.0389(4) Uani 1 1 d . . . . .
C27 C 0.57775(18) 0.96232(16) 0.41389(9) 0.0462(4) Uani 1 1 d . . . . .
H27 H 0.5923 0.9418 0.4586 0.055 Uiso 1 1 calc R U . . .
C28 C 0.55269(18) 1.06656(16) 0.39887(10) 0.0501(5) Uani 1 1 d . . . . .
H28 H 0.5514 1.1177 0.4331 0.060 Uiso 1 1 calc R U . . .
C29 C 0.52939(19) 1.09729(15) 0.33434(11) 0.0522(5) Uani 1 1 d . . . . .
H29 H 0.5106 1.1692 0.3240 0.063 Uiso 1 1 calc R U . . .
C30 C 0.53379(18) 1.02183(14) 0.28469(9) 0.0452(4) Uani 1 1 d . . . . .
H30 H 0.5172 1.0428 0.2403 0.054 Uiso 1 1 calc R U . . .
C31 C 0.56169(15) 0.91689(13) 0.29838(8) 0.0358(3) Uani 1 1 d . . . . .
C32 C 0.56990(16) 0.83498(13) 0.24434(8) 0.0369(3) Uani 1 1 d . . . . .
H32 H 0.5079 0.8600 0.2084 0.044 Uiso 1 1 calc R U . . .
C33 C 0.50739(16) 0.73113(13) 0.27443(8) 0.0388(4) Uani 1 1 d . . . . .
C34 C 0.59263(18) 0.69476(14) 0.33536(9) 0.0428(4) Uani 1 1 d . . . . .
H34 H 0.6891 0.6711 0.3184 0.051 Uiso 1 1 calc R U . . .
C35 C 0.72048(17) 0.82037(15) 0.21331(8) 0.0404(4) Uani 1 1 d . . . . .
H35A H 0.7676 0.8887 0.2134 0.048 Uiso 1 1 calc R U . . .
H35B H 0.7742 0.7708 0.2413 0.048 Uiso 1 1 calc R U . . .
C36 C 0.72497(18) 0.77932(15) 0.14299(8) 0.0443(4) Uani 1 1 d . . . . .
C37 C 0.8868(2) 0.69950(19) 0.05763(9) 0.0586(5) Uani 1 1 d . . . . .
C38 C 0.8834(3) 0.7927(2) 0.01039(11) 0.0844(9) Uani 1 1 d . . . . .
H38A H 0.7879 0.8242 0.0114 0.127 Uiso 1 1 calc R U . . .
H38B H 0.9106 0.7692 -0.0349 0.127 Uiso 1 1 calc R U . . .
H38C H 0.9496 0.8450 0.0241 0.127 Uiso 1 1 calc R U . . .
C39 C 1.0364(2) 0.6557(2) 0.06233(12) 0.0701(6) Uani 1 1 d . . . . .
H39A H 1.0958 0.7101 0.0793 0.105 Uiso 1 1 calc R U . . .
H39B H 1.0736 0.6337 0.0181 0.105 Uiso 1 1 calc R U . . .
H39C H 1.0364 0.5951 0.0927 0.105 Uiso 1 1 calc R U . . .
C40 C 0.7894(3) 0.6130(3) 0.04029(14) 0.0873(9) Uani 1 1 d . . . . .
H40A H 0.7861 0.5605 0.0762 0.131 Uiso 1 1 calc R U . . .
H40B H 0.8245 0.5795 -0.0013 0.131 Uiso 1 1 calc R U . . .
H40C H 0.6944 0.6429 0.0348 0.131 Uiso 1 1 calc R U . . .
C41 C 0.51567(19) 0.64327(15) 0.22256(10) 0.0495(4) Uani 1 1 d . . . . .
C42 C 0.3910(3) 0.5639(2) 0.13407(14) 0.0609(7) Uani 0.777(2) 1 d . . P B 1
H42A H 0.3255 0.5887 0.1001 0.073 Uiso 0.777(2) 1 calc R U P B 1
H42B H 0.4859 0.5530 0.1120 0.073 Uiso 0.777(2) 1 calc R U P B 1
C43 C 0.3431(5) 0.4662(3) 0.1636(3) 0.0911(12) Uani 0.777(2) 1 d . . P B 1
H43A H 0.3392 0.4129 0.1288 0.137 Uiso 0.777(2) 1 calc R U P B 1
H43B H 0.4087 0.4420 0.1969 0.137 Uiso 0.777(2) 1 calc R U P B 1
H43C H 0.2488 0.4776 0.1851 0.137 Uiso 0.777(2) 1 calc R U P B 1
C42' C 0.4084(11) 0.5002(8) 0.1805(5) 0.0609(7) Uani 0.223(2) 1 d D . P B 2
H42C H 0.4290 0.4382 0.2088 0.073 Uiso 0.223(2) 1 calc R U P B 2
H42D H 0.4889 0.5078 0.1477 0.073 Uiso 0.223(2) 1 calc R U P B 2
C43' C 0.2801(15) 0.4821(15) 0.1449(10) 0.0911(12) Uani 0.223(2) 1 d D . P B 2
H43D H 0.2939 0.4187 0.1177 0.137 Uiso 0.223(2) 1 calc R U P B 2
H43E H 0.2004 0.4730 0.1772 0.137 Uiso 0.223(2) 1 calc R U P B 2
H43F H 0.2603 0.5426 0.1161 0.137 Uiso 0.223(2) 1 calc R U P B 2
C44 C 0.35884(17) 0.75622(14) 0.29581(9) 0.0417(4) Uani 1 1 d . . . . .
C45 C 0.52436(17) 0.60301(13) 0.37185(9) 0.0413(4) Uani 1 1 d . . . . .
C46 C 0.5741(2) 0.50104(15) 0.35955(10) 0.0497(4) Uani 1 1 d . . . . .
H46 H 0.6533 0.4889 0.3294 0.060 Uiso 1 1 calc R U . . .
C47 C 0.5092(2) 0.41687(14) 0.39084(10) 0.0517(4) Uani 1 1 d . . . . .
H47 H 0.5433 0.3469 0.3828 0.062 Uiso 1 1 calc R U . . .
C48 C 0.39401(18) 0.43669(13) 0.43388(9) 0.0422(4) Uani 1 1 d . . . . .
C49 C 0.34408(19) 0.53680(14) 0.44826(9) 0.0456(4) Uani 1 1 d . . . . .
H49 H 0.2654 0.5484 0.4787 0.055 Uiso 1 1 calc R U . . .
C50 C 0.41135(19) 0.62019(14) 0.41729(9) 0.0452(4) Uani 1 1 d . . . . .
H50 H 0.3797 0.6901 0.4273 0.054 Uiso 1 1 calc R U . . .

loop_
_atom_site_aniso_label
_atom_site_aniso_U_11
_atom_site_aniso_U_22
_atom_site_aniso_U_33
_atom_site_aniso_U_23
_atom_site_aniso_U_13
_atom_site_aniso_U_12
O1 0.0473(7) 0.1217(14) 0.0370(7) -0.0129(8) 0.0035(6) -0.0119(8)
O2 0.0424(6) 0.0749(9) 0.0358(6) -0.0056(6) -0.0062(5) -0.0086(6)
O3 0.0449(7) 0.0564(8) 0.0529(7) -0.0114(6) -0.0027(5) -0.0112(6)
O4 0.0434(7) 0.0940(12) 0.0904(11) -0.0540(10) 0.0036(7) 0.0009(7)
O5 0.0742(9) 0.0457(7) 0.0511(7) 0.0027(6) -0.0073(6) -0.0084(6)
O6 0.0596(8) 0.0611(9) 0.0694(9) -0.0056(7) -0.0230(7) 0.0094(7)
N1 0.1013(14) 0.0432(9) 0.0317(8) -0.0050(7) -0.0010(8) -0.0010(8)
N2 0.0411(9) 0.0645(11) 0.0741(12) 0.0095(9) -0.0082(8) -0.0103(7)
N3 0.0502(8) 0.0445(8) 0.0368(7) -0.0096(6) -0.0022(6) 0.0030(6)
C1 0.0459(9) 0.0426(9) 0.0455(9) -0.0055(7) -0.0052(7) 0.0003(7)
C2 0.0600(11) 0.0512(11) 0.0555(11) -0.0141(9) -0.0137(9) 0.0034(9)
C3 0.0557(11) 0.0448(11) 0.0870(16) -0.0166(10) -0.0200(11) 0.0018(9)
C4 0.0502(11) 0.0403(10) 0.0919(16) 0.0007(10) -0.0136(10) -0.0013(8)
C5 0.0406(9) 0.0503(10) 0.0609(11) 0.0077(9) -0.0059(8) -0.0005(8)
C6 0.0327(8) 0.0448(9) 0.0451(9) -0.0018(7) -0.0028(7) -0.0026(7)
C7 0.0353(8) 0.0493(9) 0.0340(8) 0.0008(7) 0.0008(6) -0.0037(7)
C8 0.0334(8) 0.0452(9) 0.0348(8) -0.0041(7) 0.0001(6) -0.0051(6)
C9 0.0422(9) 0.0431(9) 0.0348(8) -0.0035(7) 0.0035(7) -0.0025(7)
C10 0.0355(8) 0.0586(11) 0.0357(8) -0.0042(7) -0.0007(6) -0.0014(7)
C11 0.0375(8) 0.0655(12) 0.0346(8) -0.0008(8) -0.0029(7) -0.0006(8)
C12 0.0561(11) 0.0816(15) 0.0418(10) -0.0100(10) -0.0163(8) -0.0065(10)
C13 0.0739(16) 0.132(3) 0.0645(15) 0.0007(15) -0.0230(12) -0.0444(16)
C14 0.0723(15) 0.122(2) 0.0490(12) 0.0118(13) -0.0226(11) -0.0175(15)
C15 0.112(2) 0.103(2) 0.108(2) -0.0525(19) -0.049(2) 0.0203(19)
C16 0.0380(9) 0.0521(10) 0.0389(9) -0.0080(7) -0.0015(7) -0.0005(7)
C17 0.0669(17) 0.072(3) 0.050(2) -0.024(2) 0.000(2) 0.0089(17)
C18 0.117(5) 0.060(2) 0.134(6) -0.019(3) -0.030(3) 0.005(3)
C17' 0.0669(17) 0.072(3) 0.050(2) -0.024(2) 0.000(2) 0.0089(17)
C18' 0.117(5) 0.060(2) 0.134(6) -0.019(3) -0.030(3) 0.005(3)
C19 0.0394(9) 0.0456(9) 0.0428(9) 0.0015(7) -0.0024(7) -0.0048(7)
C20 0.0360(8) 0.0418(9) 0.0339(8) -0.0045(6) 0.0035(6) -0.0058(6)
C21 0.0288(7) 0.0490(10) 0.0455(9) 0.0008(7) -0.0005(6) -0.0073(7)
C22 0.0368(8) 0.0436(9) 0.0476(9) -0.0015(7) 0.0008(7) -0.0103(7)
C23 0.0359(8) 0.0414(8) 0.0327(8) -0.0061(6) 0.0026(6) 0.0012(6)
C24 0.0372(8) 0.0556(11) 0.0462(9) -0.0016(8) -0.0094(7) -0.0097(7)
C25 0.0472(9) 0.0484(10) 0.0474(10) 0.0013(8) -0.0097(8) -0.0176(8)
O7 0.0456(7) 0.0948(11) 0.0385(7) -0.0143(7) -0.0075(6) 0.0133(7)
O8 0.0386(6) 0.0730(9) 0.0355(6) -0.0059(6) 0.0031(5) 0.0070(6)
O9 0.0499(7) 0.0559(8) 0.0584(8) -0.0137(6) 0.0045(6) 0.0058(6)
O10 0.0422(8) 0.0546(11) 0.0550(11) -0.0152(8) -0.0097(8) -0.0046(7)
O10' 0.0422(8) 0.0546(11) 0.0550(11) -0.0152(8) -0.0097(8) -0.0046(7)
O11 0.0905(11) 0.0368(7) 0.0809(11) 0.0056(7) -0.0016(8) -0.0069(7)
O12 0.0718(11) 0.0674(10) 0.1039(14) 0.0186(9) 0.0280(10) -0.0128(8)
N4 0.0919(13) 0.0468(9) 0.0453(9) 0.0084(7) -0.0247(9) -0.0251(9)
N5 0.0390(8) 0.0591(10) 0.0680(11) -0.0119(8) 0.0063(7) -0.0044(7)
N6 0.0567(9) 0.0427(9) 0.0545(9) 0.0041(7) -0.0089(8) -0.0128(7)
C26 0.0357(8) 0.0454(9) 0.0359(8) -0.0006(7) 0.0013(6) -0.0141(7)
C27 0.0402(9) 0.0632(12) 0.0355(8) -0.0081(8) 0.0057(7) -0.0174(8)
C28 0.0347(8) 0.0598(12) 0.0555(11) -0.0222(9) 0.0059(7) -0.0071(8)
C29 0.0420(9) 0.0441(10) 0.0706(13) -0.0116(9) -0.0057(8) 0.0021(7)
C30 0.0416(9) 0.0480(10) 0.0463(9) -0.0008(8) -0.0053(7) 0.0005(7)
C31 0.0288(7) 0.0434(9) 0.0353(8) -0.0038(6) 0.0017(6) -0.0050(6)
C32 0.0330(8) 0.0448(9) 0.0329(8) -0.0029(7) -0.0007(6) -0.0030(6)
C33 0.0310(7) 0.0436(9) 0.0419(9) -0.0074(7) 0.0012(6) -0.0045(6)
C34 0.0378(8) 0.0428(9) 0.0483(9) 0.0020(7) -0.0029(7) -0.0070(7)
C35 0.0341(8) 0.0538(10) 0.0332(8) -0.0033(7) 0.0004(6) -0.0045(7)
C36 0.0373(8) 0.0591(11) 0.0360(8) -0.0039(7) 0.0015(7) 0.0009(7)
C37 0.0516(11) 0.0849(15) 0.0375(9) -0.0117(9) 0.0053(8) 0.0148(10)
C38 0.0867(17) 0.118(2) 0.0439(12) 0.0114(13) 0.0184(11) 0.0369(16)
C39 0.0561(12) 0.0936(17) 0.0577(12) -0.0049(12) 0.0133(10) 0.0206(12)
C40 0.0724(16) 0.114(2) 0.0751(16) -0.0481(16) 0.0013(13) 0.0078(15)
C41 0.0400(9) 0.0509(10) 0.0575(11) -0.0166(9) 0.0031(8) -0.0055(8)
C42 0.0522(14) 0.0703(17) 0.0613(15) -0.0096(12) -0.0088(12) -0.0090(12)
C43 0.081(3) 0.075(2) 0.119(4) -0.027(2) -0.002(2) -0.016(2)
C42' 0.0522(14) 0.0703(17) 0.0613(15) -0.0096(12) -0.0088(12) -0.0090(12)
C43' 0.081(3) 0.075(2) 0.119(4) -0.027(2) -0.002(2) -0.016(2)
C44 0.0366(9) 0.0436(9) 0.0449(9) -0.0074(7) 0.0003(7) -0.0060(7)
C45 0.0369(8) 0.0393(9) 0.0475(9) -0.0025(7) -0.0006(7) -0.0028(7)
C46 0.0453(9) 0.0449(10) 0.0571(11) -0.0008(8) 0.0113(8) 0.0057(8)
C47 0.0608(11) 0.0338(9) 0.0592(11) -0.0038(8) 0.0051(9) 0.0043(8)
C48 0.0425(9) 0.0380(9) 0.0466(9) 0.0007(7) -0.0046(7) -0.0077(7)
C49 0.0413(9) 0.0431(9) 0.0513(10) 0.0002(8) 0.0063(7) -0.0004(7)
C50 0.0481(9) 0.0341(8) 0.0524(10) -0.0035(7) 0.0065(8) 0.0016(7)

loop_
_atom_type_symbol
_atom_type_description
_atom_type_scat_dispersion_real
_atom_type_scat_dispersion_imag
_atom_type_scat_source
C C 0.0181 0.0091 'International Tables Vol C Tables 4.2.6.8 and 6.1.1.4'
H H 0.0000 0.0000 'International Tables Vol C Tables 4.2.6.8 and 6.1.1.4'
N N 0.0311 0.0180 'International Tables Vol C Tables 4.2.6.8 and 6.1.1.4'
O O 0.0492 0.0322 'International Tables Vol C Tables 4.2.6.8 and 6.1.1.4'

loop_
_geom_angle_atom_site_label_1
_geom_angle_atom_site_label_2
_geom_angle_atom_site_label_3
_geom_angle
_geom_angle_site_symmetry_1
_geom_angle_site_symmetry_3
_geom_angle_publ_flag
C11 O2 C12 121.45(14) . . ?
C16 O4 C17 119.9(2) . . ?
C16 O4 C17' 106.6(4) . . ?
C1 N1 C9 122.66(16) . . ?
O6 N3 O5 122.97(16) . . ?
O6 N3 C23 118.62(15) . . ?
O5 N3 C23 118.40(14) . . ?
N1 C1 C6 120.98(16) . . ?
N1 C1 C2 119.67(17) . . ?
C6 C1 C2 119.24(18) . . ?
C3 C2 C1 120.8(2) . . ?
C2 C3 C4 120.52(19) . . ?
C3 C4 C5 118.97(19) . . ?
C4 C5 C6 121.73(19) . . ?
C5 C6 C1 118.70(17) . . ?
C5 C6 C7 120.34(16) . . ?
C1 C6 C7 120.95(16) . . ?
C6 C7 C10 111.83(14) . . ?
C6 C7 C8 108.67(13) . . ?
C10 C7 C8 114.50(14) . . ?
C19 C8 C16 110.80(14) . . ?
C19 C8 C9 109.67(14) . . ?
C16 C8 C9 108.50(14) . . ?
C19 C8 C7 107.12(13) . . ?
C16 C8 C7 111.95(13) . . ?
C9 C8 C7 108.77(13) . . ?
N1 C9 C20 109.98(14) . . ?
N1 C9 C8 107.78(14) . . ?
C20 C9 C8 113.83(13) . . ?
C11 C10 C7 113.34(14) . . ?
O1 C11 O2 125.33(17) . . ?
O1 C11 C10 123.60(17) . . ?
O2 C11 C10 111.02(14) . . ?
O2 C12 C15 109.64(17) . . ?
O2 C12 C14 109.31(19) . . ?
C15 C12 C14 113.1(2) . . ?
O2 C12 C13 102.36(17) . . ?
C15 C12 C13 111.9(3) . . ?
C14 C12 C13 110.0(2) . . ?
O3 C16 O4 125.44(17) . . ?
O3 C16 C8 122.52(15) . . ?
O4 C16 C8 112.02(15) . . ?
O4 C17 C18 100.5(4) . . ?
C18' C17' O4 111.0(8) . . ?
N2 C19 C8 177.6(2) . . ?
C25 C20 C21 119.32(16) . . ?
C25 C20 C9 121.39(15) . . ?
C21 C20 C9 119.26(15) . . ?
C22 C21 C20 120.65(15) . . ?
C23 C22 C21 118.34(15) . . ?
C24 C23 C22 122.54(16) . . ?
C24 C23 N3 118.33(15) . . ?
C22 C23 N3 119.12(15) . . ?
C23 C24 C25 118.52(16) . . ?
C24 C25 C20 120.57(16) . . ?
C36 O8 C37 120.80(14) . . ?
C41 O10 C42 116.93(18) . . ?
C41 O10' C42' 111.6(6) . . ?
C26 N4 C34 125.29(16) . . ?
O12 N6 O11 122.71(17) . . ?
O12 N6 C48 118.91(16) . . ?
O11 N6 C48 118.35(17) . . ?
N4 C26 C31 120.45(16) . . ?
N4 C26 C27 120.13(16) . . ?
C31 C26 C27 119.42(16) . . ?
C28 C27 C26 120.64(17) . . ?
C27 C28 C29 120.34(17) . . ?
C28 C29 C30 119.13(18) . . ?
C31 C30 C29 121.55(17) . . ?
C30 C31 C26 118.89(15) . . ?
C30 C31 C32 121.74(15) . . ?
C26 C31 C32 119.37(15) . . ?
C31 C32 C35 111.81(13) . . ?
C31 C32 C33 107.97(13) . . ?
C35 C32 C33 113.58(14) . . ?
C44 C33 C41 110.56(14) . . ?
C44 C33 C34 110.41(14) . . ?
C41 C33 C34 108.76(14) . . ?
C44 C33 C32 106.66(14) . . ?
C41 C33 C32 110.85(14) . . ?
C34 C33 C32 109.59(13) . . ?
N4 C34 C45 110.94(15) . . ?
N4 C34 C33 109.94(14) . . ?
C45 C34 C33 111.56(14) . . ?
C36 C35 C32 113.26(13) . . ?
O7 C36 O8 125.38(16) . . ?
O7 C36 C35 123.94(15) . . ?
O8 C36 C35 110.61(14) . . ?
O8 C37 C40 110.23(18) . . ?
O8 C37 C38 108.89(18) . . ?
C40 C37 C38 113.8(2) . . ?
O8 C37 C39 102.38(16) . . ?
C40 C37 C39 110.3(2) . . ?
C38 C37 C39 110.6(2) . . ?
O9 C41 O10' 116.7(3) . . ?
O9 C41 O10 125.32(17) . . ?
O9 C41 C33 122.96(16) . . ?
O10' C41 C33 111.1(3) . . ?
O10 C41 C33 111.01(15) . . ?
C43 C42 O10 108.5(3) . . ?
O10' C42' C43' 112.4(10) . . ?
N5 C44 C33 177.76(19) . . ?
C50 C45 C46 119.44(16) . . ?
C50 C45 C34 120.44(15) . . ?
C46 C45 C34 120.12(16) . . ?
C47 C46 C45 120.39(17) . . ?
C48 C47 C46 118.55(16) . . ?
C49 C48 C47 122.48(16) . . ?
C49 C48 N6 118.19(16) . . ?
C47 C48 N6 119.28(16) . . ?
C48 C49 C50 118.26(16) . . ?
C49 C50 C45 120.82(16) . . ?

loop_
_geom_bond_atom_site_label_1
_geom_bond_atom_site_label_2
_geom_bond_distance
_geom_bond_site_symmetry_2
_geom_bond_publ_flag
O1 C11 1.203(2) . ?
O2 C11 1.327(2) . ?
O2 C12 1.481(2) . ?
O3 C16 1.200(2) . ?
O4 C16 1.321(2) . ?
O4 C17 1.455(4) . ?
O4 C17' 1.548(7) . ?
O5 N3 1.228(2) . ?
O6 N3 1.223(2) . ?
N1 C1 1.378(3) . ?
N1 C9 1.447(2) . ?
N2 C19 1.140(2) . ?
N3 C23 1.464(2) . ?
C1 C6 1.397(3) . ?
C1 C2 1.399(3) . ?
C2 C3 1.369(3) . ?
C3 C4 1.381(3) . ?
C4 C5 1.385(3) . ?
C5 C6 1.387(3) . ?
C6 C7 1.512(2) . ?
C7 C10 1.539(2) . ?
C7 C8 1.567(2) . ?
C8 C19 1.480(2) . ?
C8 C16 1.526(2) . ?
C8 C9 1.566(2) . ?
C9 C20 1.516(2) . ?
C10 C11 1.507(2) . ?
C12 C15 1.509(4) . ?
C12 C14 1.509(3) . ?
C12 C13 1.510(3) . ?
C17 C18 1.520(7) . ?
C17' C18' 1.431(15) . ?
C20 C25 1.388(2) . ?
C20 C21 1.391(2) . ?
C21 C22 1.381(3) . ?
C22 C23 1.377(2) . ?
C23 C24 1.374(2) . ?
C24 C25 1.382(3) . ?
O7 C36 1.204(2) . ?
O8 C36 1.337(2) . ?
O8 C37 1.479(2) . ?
O9 C41 1.194(2) . ?
O10 C41 1.369(3) . ?
O10 C42 1.480(3) . ?
O10' C41 1.324(6) . ?
O10' C42' 1.456(8) . ?
O11 N6 1.222(2) . ?
O12 N6 1.210(2) . ?
N4 C26 1.378(2) . ?
N4 C34 1.442(2) . ?
N5 C44 1.140(2) . ?
N6 C48 1.466(2) . ?
C26 C31 1.396(2) . ?
C26 C27 1.396(2) . ?
C27 C28 1.375(3) . ?
C28 C29 1.379(3) . ?
C29 C30 1.388(3) . ?
C30 C31 1.382(2) . ?
C31 C32 1.508(2) . ?
C32 C35 1.537(2) . ?
C32 C33 1.569(2) . ?
C33 C44 1.480(2) . ?
C33 C41 1.532(2) . ?
C33 C34 1.563(2) . ?
C34 C45 1.518(2) . ?
C35 C36 1.509(2) . ?
C37 C40 1.513(4) . ?
C37 C38 1.515(3) . ?
C37 C39 1.518(3) . ?
C42 C43 1.449(5) . ?
C42' C43' 1.470(9) . ?
C45 C50 1.386(2) . ?
C45 C46 1.387(2) . ?
C46 C47 1.383(3) . ?
C47 C48 1.378(3) . ?
C48 C49 1.373(2) . ?
C49 C50 1.383(3) . ?
